data_7251389
loop_
_publ_author_name
'Nomnganga, Yamkela'
'Oluwole, David O.'
'Venter, Gerhard A.'
'Benyei, Attila'
'Bathori, Nikoletta B.'

_publ_section_title
;
 Exploring Desolvation-Driven Polymorph Formation via Multicomponent
 Crystals of Furosemide
;
_journal_name_full CrystEngComm
_journal_paper_doi 10.1039/D5CE01033K
_journal_year 2025
_chemical_formula_moiety 'C12 H10 Cl N2 O5 S, C7 H10 N'
_chemical_formula_sum 'C19 H20 Cl N3 O5 S'
_chemical_formula_weight 437.89
_space_group_crystal_system monoclinic
_space_group_IT_number 14
_space_group_name_Hall '-P 2yn'
_space_group_name_H-M_alt 'P 1 21/n 1'
_atom_sites_solution_hydrogens mixed
_audit_creation_date 2021-09-30
_audit_creation_method
;
Olex2 1.3
(compiled 2020.11.12 svn.r5f609507 for OlexSys, GUI svn.r6403)
;
_audit_update_record
;
2025-08-05 deposited with the CCDC.	2025-12-03 downloaded from the CCDC.
;
_cell_angle_alpha 90
_cell_angle_beta 100.7990(10)
_cell_angle_gamma 90
_cell_formula_units_Z 4
_cell_length_a 14.1621(7)
_cell_length_b 9.6366(5)
_cell_length_c 14.7725(7)
_cell_measurement_reflns_used 5561
_cell_measurement_temperature 173(2)
_cell_measurement_theta_max 29.589
_cell_measurement_theta_min 1.828
_cell_volume 1980.37(17)
_computing_molecular_graphics 'Olex2 1.3 (Dolomanov et al., 2009)'
_computing_publication_material 'Olex2 1.3 (Dolomanov et al., 2009)'
_computing_structure_refinement 'SHELXL-2016/4 (Sheldrick, 2016)'
_computing_structure_solution 'SHELXT 2018/2 (Sheldrick, 2018)'
_diffrn_ambient_temperature 173(2)
_diffrn_measured_fraction_theta_full 0.999
_diffrn_measured_fraction_theta_max 0.999
_diffrn_measurement_device_type Bruker
_diffrn_radiation_type MoK\a
_diffrn_radiation_wavelength 0.71073
_diffrn_reflns_av_R_equivalents 0.0250
_diffrn_reflns_av_unetI/netI 0.0124
_diffrn_reflns_Laue_measured_fraction_full 0.999
_diffrn_reflns_Laue_measured_fraction_max 0.999
_diffrn_reflns_limit_h_max 19
_diffrn_reflns_limit_h_min -19
_diffrn_reflns_limit_k_max 13
_diffrn_reflns_limit_k_min -13
_diffrn_reflns_limit_l_max 20
_diffrn_reflns_limit_l_min -20
_diffrn_reflns_number 50795
_diffrn_reflns_point_group_measured_fraction_full 0.999
_diffrn_reflns_point_group_measured_fraction_max 0.999
_diffrn_reflns_theta_full 25.242
_diffrn_reflns_theta_max 29.589
_diffrn_reflns_theta_min 1.828
_exptl_absorpt_coefficient_mu 0.336
_exptl_absorpt_correction_T_max 0.7459
_exptl_absorpt_correction_T_min 0.7189
_exptl_absorpt_correction_type multi-scan
_exptl_absorpt_process_details 'SADABS-2016/2 - Bruker AXS'
_exptl_crystal_colour colorless
_exptl_crystal_density_diffrn 1.469
_exptl_crystal_description chunk
_exptl_crystal_F_000 912
_exptl_crystal_recrystallization_method 'Re-crystallisation from solvent: 2,3-dimethyl-pyridine'
_exptl_crystal_size_max 0.268
_exptl_crystal_size_mid 0.21
_exptl_crystal_size_min 0.172
_refine_diff_density_max 0.407
_refine_diff_density_min -0.406
_refine_diff_density_rms 0.055
_refine_ls_extinction_method none
_refine_ls_goodness_of_fit_ref 1.053
_refine_ls_hydrogen_treatment noref
_refine_ls_matrix_type full
_refine_ls_number_parameters 268
_refine_ls_number_reflns 5561
_refine_ls_number_restraints 0
_refine_ls_restrained_S_all 1.053
_refine_ls_R_factor_all 0.0310
_refine_ls_R_factor_gt 0.0288
_refine_ls_shift/su_max 0.001
_refine_ls_shift/su_mean 0.000
_refine_ls_structure_factor_coef Fsqd
_refine_ls_weighting_details 'w=1/[\s^2^(Fo^2^)+(0.0399P)^2^+1.0162P] where P=(Fo^2^+2Fc^2^)/3'
_refine_ls_weighting_scheme calc
_refine_ls_wR_factor_gt 0.0778
_refine_ls_wR_factor_ref 0.0793
_reflns_Friedel_coverage 0.000
_reflns_number_gt 5185
_reflns_number_total 5561
_reflns_threshold_expression 'I > 2\s(I)'
_cod_data_source_file d5ce01033k2.cif
_cod_data_source_block FUR23LUT
_cod_database_code 7251389
_shelx_shelxl_version_number 2016/4
_shelx_space_group_comment
;
The symmetry employed for this shelxl refinement is uniquely defined
by the following loop, which should always be used as a source of
symmetry information in preference to the above space-group names.
They are only intended as comments.
;
_shelx_estimated_absorpt_t_max 0.945
_shelx_estimated_absorpt_t_min 0.915
_exptl_absorpt_special_details 'Krause, L., Herbst-Irmer, R., Sheldrick G.M. & Stalke D. J. Appl. Cryst. 48 (2015) 3-10.'
_olex2_refinement_description
;
1.a Riding coordinates:
 N1(H1B,H1A), N2(H2), N3(H4)
1.b Secondary CH2 refined with riding coordinates:
 C8(H8B,H8A)
1.c Aromatic/amide H refined with riding coordinates:
 C3(H3), C6(H6), C10(H10), C11(H11), C12(H12), C15(H15), C16(H16), C17(H17)
1.d Idealised Me refined as rotating group:
 C18(H18A,H18C,H18B), C19(H19C,H19B,H19A)
;
_olex2_submission_special_instructions 'No special instructions were received'

loop_
_space_group_symop_operation_xyz
'x, y, z'
'-x+1/2, y+1/2, -z+1/2'
'-x, -y, -z'
'x-1/2, -y-1/2, z-1/2'

loop_
_atom_site_label
_atom_site_type_symbol
_atom_site_fract_x
_atom_site_fract_y
_atom_site_fract_z
_atom_site_U_iso_or_equiv
_atom_site_adp_type
_atom_site_occupancy
_atom_site_site_symmetry_order
_atom_site_calc_flag
_atom_site_refinement_flags_posn
_atom_site_refinement_flags_adp
_atom_site_refinement_flags_occupancy
_atom_site_disorder_assembly
_atom_site_disorder_group
Cl1 Cl 0.38538(2) -0.14254(3) 0.51498(2) 0.01554(6) Uani 1 1 d . . . . .
S1 S 0.40269(2) -0.10814(2) 0.74041(2) 0.01247(6) Uani 1 1 d . . . . .
O1 O 0.39546(7) -0.04714(8) 0.82774(5) 0.01981(17) Uani 1 1 d . . . . .
N1 N 0.31772(7) -0.21566(9) 0.71051(7) 0.01696(18) Uani 1 1 d . . . . .
H1B H 0.261103 -0.187254 0.713158 0.029(4) Uiso 1 1 d R . . . .
H1A H 0.331033 -0.291814 0.684758 0.035(5) Uiso 1 1 d R . . . .
C1 C 0.38633(7) 0.01943(10) 0.56691(7) 0.01182(18) Uani 1 1 d . . . . .
O2 O 0.49106(6) -0.17801(8) 0.73293(6) 0.01864(16) Uani 1 1 d . . . . .
N2 N 0.39159(7) 0.38401(10) 0.49526(7) 0.01710(18) Uani 1 1 d . . . . .
H2 H 0.384561 0.460053 0.522483 0.018(4) Uiso 1 1 d R . . . .
C2 C 0.38811(7) 0.03199(10) 0.66201(7) 0.01139(17) Uani 1 1 d . . . . .
O3 O 0.37689(7) 0.53158(8) 0.64384(6) 0.02144(17) Uani 1 1 d . . . . .
N3 N 0.42780(7) 0.60739(9) 0.89708(6) 0.01447(17) Uani 1 1 d . . . . .
H4 H 0.411035 0.542941 0.851179 0.026(4) Uiso 1 1 d R . . . .
C3 C 0.38418(7) 0.16549(10) 0.69722(7) 0.01174(18) Uani 1 1 d . . . . .
H3 H 0.383621 0.175829 0.761075 0.014 Uiso 1 1 calc R U . . .
O4 O 0.36302(6) 0.41835(8) 0.77324(5) 0.01659(15) Uani 1 1 d . . . . .
C4 C 0.38103(7) 0.28433(10) 0.64341(7) 0.01166(18) Uani 1 1 d . . . . .
O5 O 0.22751(6) 0.45484(9) 0.33822(7) 0.02635(19) Uani 1 1 d . . . . .
C5 C 0.38551(7) 0.27033(10) 0.54817(7) 0.01254(18) Uani 1 1 d . . . . .
C6 C 0.38414(7) 0.13466(11) 0.51093(7) 0.01291(18) Uani 1 1 d . . . . .
H6 H 0.381697 0.122807 0.446685 0.015 Uiso 1 1 calc R U . . .
C7 C 0.37315(7) 0.42230(11) 0.68928(7) 0.01394(19) Uani 1 1 d . . . . .
C8 C 0.39151(8) 0.37977(12) 0.39660(8) 0.0176(2) Uani 1 1 d . . . . .
H8B H 0.436433 0.306445 0.384333 0.021 Uiso 1 1 calc R U . . .
H8A H 0.415657 0.469553 0.377628 0.021 Uiso 1 1 calc R U . . .
C9 C 0.29494(8) 0.35243(12) 0.33939(7) 0.0173(2) Uani 1 1 d . . . . .
C10 C 0.25629(10) 0.24571(15) 0.28588(9) 0.0278(3) Uani 1 1 d . . . . .
H10 H 0.287595 0.161645 0.275389 0.033 Uiso 1 1 calc R U . . .
C11 C 0.15891(10) 0.28330(17) 0.24782(10) 0.0336(3) Uani 1 1 d . . . . .
H11 H 0.113276 0.229510 0.207099 0.040 Uiso 1 1 calc R U . . .
C12 C 0.14534(10) 0.40869(16) 0.28101(10) 0.0326(3) Uani 1 1 d . . . . .
H12 H 0.086910 0.459454 0.267127 0.039 Uiso 1 1 calc R U . . .
C13 C 0.52019(8) 0.64847(11) 0.91770(7) 0.01430(19) Uani 1 1 d . . . . .
C14 C 0.54646(8) 0.75145(11) 0.98445(7) 0.01550(19) Uani 1 1 d . . . . .
C15 C 0.47557(8) 0.80502(12) 1.02868(7) 0.0174(2) Uani 1 1 d . . . . .
H15 H 0.492088 0.874103 1.074807 0.021 Uiso 1 1 calc R U . . .
C16 C 0.38088(8) 0.75862(12) 1.00613(7) 0.0181(2) Uani 1 1 d . . . . .
H16 H 0.332867 0.794589 1.036755 0.022 Uiso 1 1 calc R U . . .
C17 C 0.35860(8) 0.65966(12) 0.93859(7) 0.0164(2) Uani 1 1 d . . . . .
H17 H 0.294239 0.627981 0.921108 0.020 Uiso 1 1 calc R U . . .
C18 C 0.58929(9) 0.58137(13) 0.86585(8) 0.0209(2) Uani 1 1 d . . . . .
H18A H 0.558259 0.501689 0.831205 0.031 Uiso 1 1 calc R U . . .
H18C H 0.646166 0.549893 0.909397 0.031 Uiso 1 1 calc R U . . .
H18B H 0.608661 0.648614 0.823029 0.031 Uiso 1 1 calc R U . . .
C19 C 0.64789(9) 0.80484(15) 1.00643(9) 0.0257(3) Uani 1 1 d . . . . .
H19C H 0.651936 0.880544 1.051289 0.038 Uiso 1 1 calc R U . . .
H19B H 0.666724 0.839213 0.949951 0.038 Uiso 1 1 calc R U . . .
H19A H 0.691155 0.729576 1.032387 0.038 Uiso 1 1 calc R U . . .

loop_
_atom_site_aniso_label
_atom_site_aniso_U_11
_atom_site_aniso_U_22
_atom_site_aniso_U_33
_atom_site_aniso_U_23
_atom_site_aniso_U_13
_atom_site_aniso_U_12
Cl1 0.01789(12) 0.01249(11) 0.01705(12) -0.00560(8) 0.00534(9) -0.00035(8)
S1 0.01507(12) 0.00889(11) 0.01279(12) 0.00020(8) 0.00089(9) 0.00100(8)
O1 0.0331(5) 0.0140(4) 0.0116(3) -0.0003(3) 0.0022(3) 0.0000(3)
N1 0.0164(4) 0.0108(4) 0.0246(5) -0.0034(3) 0.0061(3) -0.0017(3)
C1 0.0104(4) 0.0110(4) 0.0141(4) -0.0034(3) 0.0026(3) 0.0001(3)
O2 0.0150(4) 0.0148(3) 0.0250(4) 0.0028(3) 0.0007(3) 0.0042(3)
N2 0.0245(5) 0.0127(4) 0.0148(4) 0.0016(3) 0.0056(3) -0.0008(3)
C2 0.0120(4) 0.0096(4) 0.0124(4) -0.0003(3) 0.0017(3) 0.0008(3)
O3 0.0332(5) 0.0097(3) 0.0240(4) -0.0004(3) 0.0118(3) -0.0012(3)
N3 0.0186(4) 0.0129(4) 0.0118(4) -0.0003(3) 0.0026(3) -0.0005(3)
C3 0.0124(4) 0.0111(4) 0.0115(4) -0.0010(3) 0.0016(3) 0.0002(3)
O4 0.0219(4) 0.0125(3) 0.0163(4) -0.0043(3) 0.0060(3) -0.0026(3)
C4 0.0117(4) 0.0094(4) 0.0138(4) -0.0008(3) 0.0021(3) -0.0002(3)
O5 0.0205(4) 0.0219(4) 0.0370(5) 0.0081(4) 0.0062(4) 0.0070(3)
C5 0.0116(4) 0.0126(4) 0.0136(4) 0.0009(3) 0.0027(3) 0.0000(3)
C6 0.0130(4) 0.0142(4) 0.0119(4) -0.0010(3) 0.0032(3) 0.0002(3)
C7 0.0142(4) 0.0104(4) 0.0177(5) -0.0024(4) 0.0041(4) -0.0013(3)
C8 0.0185(5) 0.0197(5) 0.0159(5) 0.0041(4) 0.0069(4) 0.0009(4)
C9 0.0181(5) 0.0202(5) 0.0151(5) 0.0058(4) 0.0070(4) 0.0048(4)
C10 0.0280(6) 0.0327(7) 0.0220(6) -0.0042(5) 0.0027(5) 0.0032(5)
C11 0.0273(6) 0.0475(8) 0.0234(6) 0.0059(6) -0.0016(5) -0.0056(6)
C12 0.0193(6) 0.0413(8) 0.0360(7) 0.0185(6) 0.0020(5) 0.0033(5)
C13 0.0158(5) 0.0146(4) 0.0125(4) 0.0027(3) 0.0026(4) 0.0030(4)
C14 0.0144(4) 0.0179(5) 0.0132(4) 0.0011(4) 0.0001(3) 0.0005(4)
C15 0.0188(5) 0.0195(5) 0.0133(5) -0.0038(4) 0.0015(4) -0.0007(4)
C16 0.0173(5) 0.0230(5) 0.0151(5) -0.0026(4) 0.0054(4) 0.0001(4)
C17 0.0152(5) 0.0191(5) 0.0150(5) 0.0004(4) 0.0033(4) -0.0018(4)
C18 0.0217(5) 0.0228(5) 0.0195(5) 0.0005(4) 0.0073(4) 0.0076(4)
C19 0.0156(5) 0.0337(7) 0.0268(6) -0.0060(5) 0.0016(4) -0.0039(5)

loop_
_atom_type_symbol
_atom_type_description
_atom_type_scat_dispersion_real
_atom_type_scat_dispersion_imag
_atom_type_scat_source
C C 0.0033 0.0016 'International Tables Vol C Tables 4.2.6.8 and 6.1.1.4'
H H 0.0000 0.0000 'International Tables Vol C Tables 4.2.6.8 and 6.1.1.4'
N N 0.0061 0.0033 'International Tables Vol C Tables 4.2.6.8 and 6.1.1.4'
O O 0.0106 0.0060 'International Tables Vol C Tables 4.2.6.8 and 6.1.1.4'
S S 0.1246 0.1234 'International Tables Vol C Tables 4.2.6.8 and 6.1.1.4'
Cl Cl 0.1484 0.1585 'International Tables Vol C Tables 4.2.6.8 and 6.1.1.4'

loop_
_geom_angle_atom_site_label_1
_geom_angle_atom_site_label_2
_geom_angle_atom_site_label_3
_geom_angle
_geom_angle_site_symmetry_1
_geom_angle_site_symmetry_3
_geom_angle_publ_flag
O1 S1 N1 109.80(5) . . ?
O1 S1 O2 117.88(5) . . ?
O1 S1 C2 104.86(5) . . ?
N1 S1 C2 109.11(5) . . ?
O2 S1 N1 107.29(5) . . ?
O2 S1 C2 107.64(5) . . ?
S1 N1 H1B 116.5 . . ?
S1 N1 H1A 117.4 . . ?
H1B N1 H1A 125.2 . . ?
C2 C1 Cl1 121.04(8) . . ?
C6 C1 Cl1 117.40(8) . . ?
C6 C1 C2 121.56(9) . . ?
C5 N2 H2 113.4 . . ?
C5 N2 C8 124.37(9) . . ?
C8 N2 H2 121.2 . . ?
C1 C2 S1 124.59(7) . . ?
C3 C2 S1 117.99(8) . . ?
C3 C2 C1 117.29(9) . . ?
C13 N3 H4 118.2 . . ?
C13 N3 C17 123.10(9) . . ?
C17 N3 H4 118.7 . . ?
C2 C3 H3 118.4 . . ?
C4 C3 C2 123.14(9) . . ?
C4 C3 H3 118.4 . . ?
C3 C4 C5 118.92(9) . . ?
C3 C4 C7 117.86(9) . . ?
C5 C4 C7 123.23(9) . . ?
C9 O5 C12 106.36(11) . . ?
N2 C5 C4 120.72(9) . . ?
N2 C5 C6 121.24(9) . . ?
C6 C5 C4 118.04(9) . . ?
C1 C6 C5 120.80(9) . . ?
C1 C6 H6 119.6 . . ?
C5 C6 H6 119.6 . . ?
O3 C7 O4 124.66(10) . . ?
O3 C7 C4 119.07(9) . . ?
O4 C7 C4 116.26(9) . . ?
N2 C8 H8B 108.8 . . ?
N2 C8 H8A 108.8 . . ?
N2 C8 C9 113.63(9) . . ?
H8B C8 H8A 107.7 . . ?
C9 C8 H8B 108.8 . . ?
C9 C8 H8A 108.8 . . ?
O5 C9 C8 116.29(10) . . ?
C10 C9 O5 109.64(11) . . ?
C10 C9 C8 134.08(11) . . ?
C9 C10 H10 126.5 . . ?
C9 C10 C11 106.97(12) . . ?
C11 C10 H10 126.5 . . ?
C10 C11 H11 126.9 . . ?
C12 C11 C10 106.22(13) . . ?
C12 C11 H11 126.9 . . ?
O5 C12 H12 124.6 . . ?
C11 C12 O5 110.81(12) . . ?
C11 C12 H12 124.6 . . ?
N3 C13 C14 119.13(10) . . ?
N3 C13 C18 117.24(10) . . ?
C14 C13 C18 123.62(10) . . ?
C13 C14 C19 120.81(10) . . ?
C15 C14 C13 118.21(10) . . ?
C15 C14 C19 120.97(10) . . ?
C14 C15 H15 119.5 . . ?
C16 C15 C14 120.93(10) . . ?
C16 C15 H15 119.5 . . ?
C15 C16 H16 120.8 . . ?
C17 C16 C15 118.44(10) . . ?
C17 C16 H16 120.8 . . ?
N3 C17 C16 120.16(10) . . ?
N3 C17 H17 119.9 . . ?
C16 C17 H17 119.9 . . ?
C13 C18 H18A 109.5 . . ?
C13 C18 H18C 109.5 . . ?
C13 C18 H18B 109.5 . . ?
H18A C18 H18C 109.5 . . ?
H18A C18 H18B 109.5 . . ?
H18C C18 H18B 109.5 . . ?
C14 C19 H19C 109.5 . . ?
C14 C19 H19B 109.5 . . ?
C14 C19 H19A 109.5 . . ?
H19C C19 H19B 109.5 . . ?
H19C C19 H19A 109.5 . . ?
H19B C19 H19A 109.5 . . ?

loop_
_geom_bond_atom_site_label_1
_geom_bond_atom_site_label_2
_geom_bond_distance
_geom_bond_site_symmetry_2
_geom_bond_publ_flag
Cl1 C1 1.7381(10) . ?
S1 O1 1.4387(8) . ?
S1 N1 1.5867(9) . ?
S1 O2 1.4435(8) . ?
S1 C2 1.7658(10) . ?
N1 H1B 0.8551 . ?
N1 H1A 0.8635 . ?
C1 C2 1.4056(14) . ?
C1 C6 1.3814(14) . ?
N2 H2 0.8506 . ?
N2 C5 1.3578(13) . ?
N2 C8 1.4578(14) . ?
C2 C3 1.3927(13) . ?
O3 C7 1.2553(13) . ?
N3 H4 0.9174 . ?
N3 C13 1.3462(14) . ?
N3 C17 1.3474(14) . ?
C3 H3 0.9500 . ?
C3 C4 1.3899(13) . ?
O4 C7 1.2755(13) . ?
C4 C5 1.4266(14) . ?
C4 C7 1.5059(14) . ?
O5 C9 1.3713(13) . ?
O5 C12 1.3775(17) . ?
C5 C6 1.4172(14) . ?
C6 H6 0.9500 . ?
C8 H8B 0.9900 . ?
C8 H8A 0.9900 . ?
C8 C9 1.4902(16) . ?
C9 C10 1.3491(18) . ?
C10 H10 0.9500 . ?
C10 C11 1.4348(19) . ?
C11 H11 0.9500 . ?
C11 C12 1.332(2) . ?
C12 H12 0.9500 . ?
C13 C14 1.3992(15) . ?
C13 C18 1.4978(15) . ?
C14 C15 1.3955(15) . ?
C14 C19 1.5029(16) . ?
C15 H15 0.9500 . ?
C15 C16 1.3934(15) . ?
C16 H16 0.9500 . ?
C16 C17 1.3735(15) . ?
C17 H17 0.9500 . ?
C18 H18A 0.9800 . ?
C18 H18C 0.9800 . ?
C18 H18B 0.9800 . ?
C19 H19C 0.9800 . ?
C19 H19B 0.9800 . ?
C19 H19A 0.9800 . ?
